data_7219086
loop_
_publ_author_name
'Maximilian Klein, Y.'
'Constable, Edwin C.'
'Housecroft, Catherine E.'
'Prescimone, Alessandro'

_publ_section_title
;
 A 3-dimensional {42&#x00B7;84}lvtnet built from a ditopic
 bis(3,2&#x2032;:6&#x2032;,3&#x2033;-terpyridine) tecton bearing long
 alkyl tails
;
_journal_issue 10
_journal_name_full CrystEngComm
_journal_page_first 2070
_journal_paper_doi 10.1039/C4CE02347A
_journal_volume 17
_journal_year 2015
_chemical_absolute_configuration ad
_chemical_compound_source M.Klein
_chemical_formula_moiety 'C58 H60 Cl12 Co1 N8 O2 S2'
_chemical_formula_sum 'C58 H60 Cl12 Co N8 O2 S2'
_chemical_formula_weight 1449.66
_space_group_IT_number 33
_symmetry_cell_setting orthorhombic
_symmetry_space_group_name_Hall 'P 2c -2n'
_symmetry_space_group_name_H-M 'P n a 21'
_atom_sites_solution_hydrogens difmap
_atom_sites_solution_primary other
_audit_creation_date 2014-10-31
_audit_creation_method CRYSTALS_ver_14.61
_audit_update_record
;
2014-11-25 deposited with the CCDC.
2014-12-15 downloaded from the CCDC.
;
_cell_angle_alpha 90
_cell_angle_beta 90
_cell_angle_gamma 90
_cell_formula_units_Z 4
_cell_length_a 17.8916(15)
_cell_length_b 19.6745(17)
_cell_length_c 19.088(2)
_cell_measurement_reflns_used 3167
_cell_measurement_temperature 123
_cell_measurement_theta_max 66
_cell_measurement_theta_min 3
_cell_volume 6719.1(11)
_computing_cell_refinement 'Apex2 (Bruker AXS, 2006)'
_computing_data_collection 'Apex2 (Bruker AXS, 2006)'
_computing_data_reduction 'USER DEFINED DATA REDUCTION'
_computing_molecular_graphics 'CAMERON (Watkin et al., 1996)'
_computing_publication_material 'CRYSTALS (Betteridge et al., 2003)'
_computing_structure_refinement 'CRYSTALS (Betteridge et al., 2003)'
_computing_structure_solution 'Superflip (Palatinus & Chapuis, 2007)'
_diffrn_ambient_temperature 123
_diffrn_measured_fraction_theta_full 0.993
_diffrn_measured_fraction_theta_max 0.993
_diffrn_measurement_device Area
_diffrn_measurement_device_type 'Bruker Kappa Apex2'
_diffrn_measurement_method '\f & \w scans'
_diffrn_radiation_monochromator graphite
_diffrn_radiation_type 'Cu K\a'
_diffrn_radiation_wavelength 1.54178
_diffrn_reflns_av_R_equivalents 0.090
_diffrn_reflns_limit_h_max 21
_diffrn_reflns_limit_h_min -21
_diffrn_reflns_limit_k_max 23
_diffrn_reflns_limit_k_min -23
_diffrn_reflns_limit_l_max 22
_diffrn_reflns_limit_l_min -22
_diffrn_reflns_number 64379
_diffrn_reflns_theta_full 67.180
_diffrn_reflns_theta_max 67.186
_diffrn_reflns_theta_min 3.226
_diffrn_standards_number 0
_exptl_absorpt_coefficient_mu 7.350
_exptl_absorpt_correction_T_max 0.75
_exptl_absorpt_correction_T_min 0.63
_exptl_absorpt_correction_type multi-scan
_exptl_absorpt_process_details 'SADABS (Siemens, 1996)'
_exptl_crystal_colour pink
_exptl_crystal_density_diffrn 1.433
_exptl_crystal_density_method 'not measured'
_exptl_crystal_description block
_exptl_crystal_F_000 2972
_exptl_crystal_size_max 0.100
_exptl_crystal_size_mid 0.080
_exptl_crystal_size_min 0.040
_refine_diff_density_max 1.45
_refine_diff_density_min -1.50
_refine_ls_abs_structure_details 'Flack (1983), 5785 Friedel-pairs'
_refine_ls_abs_structure_Flack 0.480(10)
_refine_ls_extinction_method None
_refine_ls_goodness_of_fit_ref 1.0827
_refine_ls_hydrogen_treatment constr
_refine_ls_matrix_type full
_refine_ls_number_parameters 704
_refine_ls_number_reflns 11763
_refine_ls_number_restraints 678
_refine_ls_R_factor_all 0.1464
_refine_ls_R_factor_gt 0.1343
_refine_ls_shift/su_max 0.0035780
_refine_ls_shift/su_mean 0.0001144
_refine_ls_structure_factor_coef Fsqd
_refine_ls_weighting_details
;
 Method, part 1, Chebychev polynomial, (Watkin, 1994, Prince, 1982) 
 [weight] = 1.0/[A~0~*T~0~(x)+A~1~*T~1~(x) ... +A~n-1~]*T~n-1~(x)] 
 where A~i~ are the Chebychev coefficients listed below and x= Fcalc/Fmax 
 Method = Robust Weighting (Prince, 1982) 
 W = [weight] * [1-(deltaF/6*sigmaF)^2^]^2^ 
 A~i~ are: 
 12.0 16.3 4.72 
;
_refine_ls_weighting_scheme calc
_refine_ls_wR_factor_all 0.3268
_refine_ls_wR_factor_gt 0.3170
_refine_ls_wR_factor_ref 0.3268
_reflns_limit_h_max 21
_reflns_limit_h_min 0
_reflns_limit_k_max 23
_reflns_limit_k_min 0
_reflns_limit_l_max 22
_reflns_limit_l_min -22
_reflns_number_gt 9249
_reflns_number_total 11789
_reflns_threshold_expression I>2.0\s(I)
_oxford_diffrn_Wilson_B_factor 3.56
_oxford_diffrn_Wilson_scale 213.14
_oxford_refine_ls_r_factor_ref 0.1464
_oxford_refine_ls_scale 0.06409(3)
_oxford_reflns_number_all 11763
_oxford_reflns_threshold_expression_ref I>-10.0\s(I)
_oxford_structure_analysis_title 'final in Pna2(1)'
_cod_data_source_file c4ce02347a2.cif
_cod_data_source_block JMK96_1b_123K
_cod_depositor_comments
;
The following automatic conversions were performed:

'_atom_sites_solution_primary' value 'Other' changed to 'other'
according to
/usr/data/users/saulius/crontab/automatic-downloads/rss-feeds/RSC/lib/dictionaries/cif_core.dic
dictionary named 'cif_core.dic' version 2.4.2 from 2011-04-26.

Automatic conversion script
Id: cif_fix_values 2935 2014-11-11 08:27:57Z andrius 

 Adding full bibliography for 7219086.cif.
;
_cod_original_cell_volume 6719.1(8)
_cod_original_sg_symbol_H-M 'P n a 21 '
_cod_original_formula_sum 'C58 H60 Cl12 Co1 N8 O2 S2'
_cod_database_code 7219086

loop_
_symmetry_equiv_pos_as_xyz
x,y,z
-x+1/2,y+1/2,z+1/2
x+1/2,-y+1/2,z
-x,-y,z+1/2

loop_
_atom_site_label
_atom_site_type_symbol
_atom_site_fract_x
_atom_site_fract_y
_atom_site_fract_z
_atom_site_U_iso_or_equiv
_atom_site_occupancy
_atom_site_adp_type
_atom_site_refinement_flags_posn
_atom_site_refinement_flags_adp
Co1 Co 0.18159(8) 0.50004(7) -0.76535(11) 0.0302 1.0000 Uani . U
S1 S 0.14759(17) 0.61424(14) -0.98611(15) 0.0512 1.0000 Uani . U
S2 S 0.27142(18) 0.40611(18) -0.55495(17) 0.0603 1.0000 Uani . U
N1 N 0.1122(4) 0.4245(4) -0.8184(5) 0.0345 1.0000 Uani . U
N2 N -0.0393(4) 0.2234(4) -0.7979(5) 0.0382 1.0000 Uani . U
N3 N -0.2160(4) 0.0450(4) -0.8108(4) 0.0344 1.0000 Uani . U
N4 N 0.0799(4) 0.5434(4) -0.7179(5) 0.0362 1.0000 Uani . U
N5 N 0.2442(4) 0.5776(4) -0.7086(5) 0.0371 1.0000 Uani . U
N6 N 0.4139(4) 0.7632(4) -0.7210(5) 0.0406 1.0000 Uani . U
N7 N 0.1728(4) 0.5657(4) -0.8514(4) 0.0314 1.0000 Uani . U
N8 N 0.1916(4) 0.4393(4) -0.6767(4) 0.0329 1.0000 Uani . U
O1 O 0.1222(5) 0.2069(5) -0.6020(4) 0.0583 1.0000 Uani . U
O2 O -0.1025(3) 0.2268(3) -0.4065(3) 0.0349 1.0000 Uani . U
C1 C 0.0937(7) 0.4321(6) -0.8836(6) 0.0475 1.0000 Uani . U
C2 C 0.0347(9) 0.3910(7) -0.9146(7) 0.0653 1.0000 Uani . U
C3 C 0.0052(7) 0.3365(6) -0.8724(7) 0.0547 1.0000 Uani . U
C4 C 0.0285(6) 0.3282(5) -0.8072(6) 0.0385 1.0000 Uani . U
C5 C 0.0828(6) 0.3732(5) -0.7825(6) 0.0393 1.0000 Uani . U
C6 C 0.0007(5) 0.2722(4) -0.7611(6) 0.0397 1.0000 Uani . U
C7 C 0.0101(5) 0.2676(5) -0.6918(6) 0.0380 1.0000 Uani . U
C8 C -0.0177(5) 0.2171(5) -0.6528(5) 0.0358 1.0000 Uani . U
C9 C -0.0654(5) 0.1687(5) -0.6889(5) 0.0380 1.0000 Uani . U
C10 C -0.0704(5) 0.1741(5) -0.7589(6) 0.0372 1.0000 Uani . U
C11 C -0.1102(5) 0.1238(4) -0.8034(5) 0.0356 1.0000 Uani . U
C12 C -0.0933(6) 0.1121(6) -0.8706(6) 0.0479 1.0000 Uani . U
C13 C -0.1339(6) 0.0640(5) -0.9081(6) 0.0447 1.0000 Uani . U
C14 C -0.1948(6) 0.0322(6) -0.8781(6) 0.0424 1.0000 Uani . U
C15 C -0.1713(5) 0.0880(4) -0.7746(5) 0.0326 1.0000 Uani . U
C16 C 0.0711(6) 0.2101(6) -0.5522(6) 0.0444 1.0000 Uani . U
C17 C -0.0057(6) 0.2145(4) -0.5745(6) 0.0399 1.0000 Uani . U
C18 C -0.0635(5) 0.2154(4) -0.5260(5) 0.0371 1.0000 Uani . U
C19 C 0.1965(8) 0.2209(8) -0.5844(7) 0.0717(19) 1.0000 Uiso D U
C20 C 0.2404(9) 0.2392(8) -0.6488(7) 0.0749(19) 1.0000 Uiso D U
C21 C 0.2475(10) 0.1733(9) -0.6929(7) 0.0781(18) 1.0000 Uiso D U
C22 C 0.2832(10) 0.1823(9) -0.7637(7) 0.0811(19) 1.0000 Uiso D U
C23 C 0.2395(10) 0.2276(10) -0.8154(9) 0.0818(19) 1.0000 Uiso . U
C24 C 0.2718(11) 0.2278(10) -0.8887(10) 0.084(2) 1.0000 Uiso . U
C25 C 0.2360(11) 0.2745(11) -0.9432(10) 0.087(2) 1.0000 Uiso . U
C26 C 0.1606(11) 0.2449(11) -0.9545(10) 0.089(2) 1.0000 Uiso . U
C27 C 0.0395(6) 0.5146(6) -0.6636(6) 0.0438 1.0000 Uani . U
C28 C -0.0267(7) 0.5436(6) -0.6374(6) 0.0505 1.0000 Uani . U
C29 C -0.0508(5) 0.6047(5) -0.6644(6) 0.0398 1.0000 Uani . U
C30 C -0.0117(5) 0.6321(4) -0.7221(5) 0.0341 1.0000 Uani . U
C31 C 0.0560(4) 0.5997(4) -0.7448(5) 0.0326 1.0000 Uani . U
C32 C 0.4614(4) 0.8054(4) -0.7569(5) 0.0324 1.0000 Uani . U
C33 C 0.4822(5) 0.7913(5) -0.8256(5) 0.0350 1.0000 Uani . U
C34 C 0.4578(5) 0.7337(5) -0.8594(5) 0.0335 1.0000 Uani . U
C35 C 0.0257(5) 0.2222(4) -0.4328(5) 0.0346 1.0000 Uani . U
C36 C 0.0843(5) 0.2139(5) -0.4812(5) 0.0386 1.0000 Uani . U
C37 C -0.0489(5) 0.2192(4) -0.4573(6) 0.0377 1.0000 Uani . U
C38 C -0.1776(5) 0.2106(6) -0.4250(6) 0.0452 1.0000 Uani . U
C39 C -0.2297(7) 0.2279(7) -0.3674(6) 0.0539 1.0000 Uani . U
C40 C -0.2206(7) 0.1870(7) -0.2968(7) 0.0555 1.0000 Uani . U
C41 C -0.1610(6) 0.2114(7) -0.2495(7) 0.0542 1.0000 Uani . U
C42 C -0.1569(6) 0.1709(7) -0.1839(7) 0.0557 1.0000 Uani . U
C43 C -0.0915(8) 0.1863(8) -0.1316(8) 0.0651 1.0000 Uani . U
C44 C -0.0989(8) 0.2550(8) -0.1058(8) 0.0710 1.0000 Uani . U
C45 C -0.0348(12) 0.2656(14) -0.0502(12) 0.1154 1.0000 Uani . U
C46 C 0.2354(5) 0.5866(5) -0.6428(6) 0.0388 1.0000 Uani . U
C47 C 0.2753(5) 0.6385(5) -0.6054(5) 0.0406 1.0000 Uani . U
C48 C 0.3232(6) 0.6782(6) -0.6410(6) 0.0477 1.0000 Uani . U
C49 C 0.3359(4) 0.6652(5) -0.7127(5) 0.0343 1.0000 Uani . U
C50 C 0.2926(5) 0.6166(4) -0.7451(5) 0.0351 1.0000 Uani . U
C51 C 0.3900(5) 0.7107(5) -0.7544(5) 0.0383 1.0000 Uani . U
C52 C 0.4087(5) 0.6911(5) -0.8205(5) 0.0366 1.0000 Uani . U
C53 C 0.1645(6) 0.5840(5) -0.9053(5) 0.0383 1.0000 Uani . U
C54 C 0.2204(6) 0.4251(5) -0.6273(6) 0.0405 1.0000 Uani . U
C55 C 0.1251(9) 0.4643(8) -0.4396(9) 0.0733 1.0000 Uani . U
C56 C 0.5761(12) 0.4917(10) -0.8494(11) 0.0857(18) 1.0000 Uiso . U
C57 C 0.5717(10) 0.4778(8) -1.0595(9) 0.0714 1.0000 Uani . U
C58 C -0.2473(7) 0.5001(6) -0.6011(7) 0.0493 1.0000 Uani . U
Cl1 Cl 0.1238(3) 0.4630(4) -0.3479(3) 0.1191 1.0000 Uani . U
Cl2 Cl 0.0398(3) 0.4317(2) -0.4715(2) 0.0827 1.0000 Uani . U
Cl3 Cl 0.1423(3) 0.5464(2) -0.4707(3) 0.0880 1.0000 Uani . U
Cl4 Cl 0.5858(3) 0.4279(3) -0.7766(3) 0.1055 1.0000 Uani . U
Cl5 Cl 0.6715(3) 0.4944(3) -0.8843(3) 0.1016 1.0000 Uani . U
Cl6 Cl 0.5461(3) 0.5627(3) -0.8222(3) 0.1006 1.0000 Uani . U
Cl7 Cl -0.33890(19) 0.4859(2) -0.5909(2) 0.0738 1.0000 Uani . U
Cl8 Cl -0.21748(19) 0.57387(17) -0.55248(18) 0.0650 1.0000 Uani . U
Cl9 Cl -0.2195(2) 0.51089(17) -0.68888(17) 0.0645 1.0000 Uani . U
Cl10 Cl 0.5498(2) 0.40120(17) -1.0180(2) 0.0776 1.0000 Uani . U
Cl11 Cl 0.5167(2) 0.54521(18) -1.0194(3) 0.0781 1.0000 Uani . U
Cl12 Cl 0.5496(3) 0.4757(2) -1.1483(2) 0.0874 1.0000 Uani . U
H11 H 0.1152 0.4679 -0.9103 0.0561 1.0000 Uiso R .
H21 H 0.0195 0.3970 -0.9618 0.0710 1.0000 Uiso R .
H31 H -0.0329 0.3078 -0.8905 0.0619 1.0000 Uiso R .
H51 H 0.0991 0.3677 -0.7355 0.0438 1.0000 Uiso R .
H71 H 0.0391 0.3014 -0.6688 0.0470 1.0000 Uiso R .
H91 H -0.0906 0.1335 -0.6643 0.0415 1.0000 Uiso R .
H121 H -0.0549 0.1379 -0.8923 0.0539 1.0000 Uiso R .
H131 H -0.1185 0.0527 -0.9543 0.0597 1.0000 Uiso R .
H141 H -0.2240 0.0017 -0.9054 0.0481 1.0000 Uiso R .
H151 H -0.1825 0.0951 -0.7266 0.0384 1.0000 Uiso R .
H181 H -0.1140 0.2133 -0.5412 0.0436 1.0000 Uiso R .
H191 H 0.1997 0.2574 -0.5519 0.0803 1.0000 Uiso R .
H192 H 0.2168 0.1810 -0.5640 0.0803 1.0000 Uiso R .
H201 H 0.2144 0.2730 -0.6747 0.0863 1.0000 Uiso R .
H202 H 0.2885 0.2558 -0.6364 0.0863 1.0000 Uiso R .
H211 H 0.1989 0.1548 -0.6990 0.0921 1.0000 Uiso R .
H212 H 0.2775 0.1422 -0.6671 0.0921 1.0000 Uiso R .
H221 H 0.3313 0.2018 -0.7579 0.0967 1.0000 Uiso R .
H222 H 0.2880 0.1380 -0.7830 0.0967 1.0000 Uiso R .
H231 H 0.2375 0.2727 -0.7977 0.0986 1.0000 Uiso R .
H232 H 0.1903 0.2099 -0.8190 0.0986 1.0000 Uiso R .
H241 H 0.3229 0.2399 -0.8834 0.1012 1.0000 Uiso R .
H242 H 0.2684 0.1831 -0.9073 0.1012 1.0000 Uiso R .
H251 H 0.2641 0.2714 -0.9853 0.1043 1.0000 Uiso R .
H252 H 0.2364 0.3202 -0.9270 0.1043 1.0000 Uiso R .
H261 H 0.1373 0.2726 -0.9889 0.1069 1.0000 Uiso R .
H262 H 0.1612 0.1990 -0.9702 0.1069 1.0000 Uiso R .
H263 H 0.1334 0.2478 -0.9118 0.1069 1.0000 Uiso R .
H271 H 0.0566 0.4729 -0.6444 0.0475 1.0000 Uiso R .
H281 H -0.0533 0.5220 -0.6006 0.0579 1.0000 Uiso R .
H291 H -0.0936 0.6268 -0.6458 0.0467 1.0000 Uiso R .
H311 H 0.0835 0.6198 -0.7819 0.0374 1.0000 Uiso R .
H331 H 0.5147 0.8215 -0.8499 0.0393 1.0000 Uiso R .
H361 H 0.1343 0.2107 -0.4647 0.0414 1.0000 Uiso R .
H381 H -0.1909 0.2353 -0.4659 0.0555 1.0000 Uiso R .
H382 H -0.1811 0.1633 -0.4343 0.0555 1.0000 Uiso R .
H391 H -0.2793 0.2206 -0.3832 0.0611 1.0000 Uiso R .
H392 H -0.2229 0.2747 -0.3568 0.0611 1.0000 Uiso R .
H401 H -0.2665 0.1882 -0.2717 0.0648 1.0000 Uiso R .
H402 H -0.2096 0.1415 -0.3097 0.0648 1.0000 Uiso R .
H411 H -0.1700 0.2576 -0.2376 0.0693 1.0000 Uiso R .
H412 H -0.1143 0.2077 -0.2727 0.0693 1.0000 Uiso R .
H421 H -0.2027 0.1777 -0.1598 0.0681 1.0000 Uiso R .
H422 H -0.1525 0.1245 -0.1969 0.0681 1.0000 Uiso R .
H431 H -0.0451 0.1815 -0.1553 0.0764 1.0000 Uiso R .
H432 H -0.0937 0.1550 -0.0938 0.0764 1.0000 Uiso R .
H441 H -0.0910 0.2864 -0.1429 0.0897 1.0000 Uiso R .
H442 H -0.1474 0.2615 -0.0868 0.0897 1.0000 Uiso R .
H451 H -0.0402 0.3108 -0.0336 0.1159 1.0000 Uiso R .
H452 H 0.0141 0.2596 -0.0687 0.1159 1.0000 Uiso R .
H453 H -0.0423 0.2347 -0.0126 0.1159 1.0000 Uiso R .
H461 H 0.2015 0.5587 -0.6176 0.0444 1.0000 Uiso R .
H471 H 0.2664 0.6460 -0.5570 0.0506 1.0000 Uiso R .
H481 H 0.3507 0.7126 -0.6175 0.0524 1.0000 Uiso R .
H501 H 0.2977 0.6099 -0.7941 0.0394 1.0000 Uiso R .
H521 H 0.3888 0.6511 -0.8412 0.0394 1.0000 Uiso R .
H551 H 0.1640 0.4352 -0.4554 0.0861 1.0000 Uiso R .
H561 H 0.5441 0.4744 -0.8849 0.0994 1.0000 Uiso R .
H571 H 0.6234 0.4874 -1.0535 0.0810 1.0000 Uiso R .
H581 H -0.2210 0.4620 -0.5830 0.0590 1.0000 Uiso R .

loop_
_atom_site_aniso_label
_atom_site_aniso_U_11
_atom_site_aniso_U_22
_atom_site_aniso_U_33
_atom_site_aniso_U_23
_atom_site_aniso_U_13
_atom_site_aniso_U_12
Co1 0.0279(6) 0.0202(5) 0.0427(7) 0.0021(5) -0.0015(6) 0.0008(5)
S1 0.0604(16) 0.0476(13) 0.0455(13) 0.0092(11) 0.0030(12) 0.0073(12)
S2 0.0572(16) 0.0721(18) 0.0517(15) 0.0075(13) -0.0155(12) 0.0125(15)
N1 0.028(3) 0.026(3) 0.049(3) 0.002(2) -0.002(2) -0.004(2)
N2 0.031(4) 0.034(4) 0.050(4) 0.001(3) -0.003(3) -0.012(3)
N3 0.037(3) 0.029(3) 0.037(3) 0.000(3) 0.000(2) -0.009(3)
N4 0.030(2) 0.031(3) 0.048(4) 0.001(2) 0.001(2) 0.001(2)
N5 0.032(3) 0.032(3) 0.048(3) 0.001(2) -0.003(2) -0.007(2)
N6 0.031(4) 0.044(4) 0.047(3) -0.004(3) 0.003(3) -0.010(3)
N7 0.030(3) 0.018(3) 0.047(3) 0.003(2) 0.000(2) 0.001(2)
N8 0.033(3) 0.027(3) 0.039(3) 0.002(2) 0.001(2) 0.000(2)
O1 0.056(2) 0.077(5) 0.042(4) -0.001(3) 0.003(2) 0.031(3)
O2 0.025(2) 0.038(3) 0.042(3) -0.004(2) -0.003(2) -0.009(2)
C1 0.053(6) 0.044(5) 0.045(3) 0.001(4) 0.000(4) -0.018(4)
C2 0.082(8) 0.059(7) 0.055(6) 0.018(5) -0.026(5) -0.036(6)
C3 0.069(7) 0.036(5) 0.059(5) 0.005(4) -0.012(5) -0.021(4)
C4 0.043(5) 0.022(3) 0.051(4) -0.008(3) 0.002(3) -0.005(3)
C5 0.046(5) 0.025(4) 0.047(4) 0.001(3) -0.004(4) -0.008(3)
C6 0.041(5) 0.026(3) 0.053(3) -0.006(3) -0.002(4) -0.008(3)
C7 0.033(4) 0.029(4) 0.052(3) -0.010(3) 0.003(4) -0.003(3)
C8 0.021(4) 0.033(4) 0.054(3) -0.005(3) -0.001(3) 0.002(3)
C9 0.025(4) 0.041(4) 0.048(3) -0.008(3) 0.006(3) -0.005(3)
C10 0.029(4) 0.034(4) 0.049(3) -0.001(3) 0.002(3) -0.009(3)
C11 0.040(4) 0.024(4) 0.043(3) 0.002(3) 0.003(3) -0.007(3)
C12 0.043(5) 0.055(6) 0.046(4) -0.003(4) 0.006(4) -0.021(4)
C13 0.048(5) 0.040(5) 0.045(5) -0.012(4) 0.013(4) -0.011(4)
C14 0.038(5) 0.046(5) 0.043(4) -0.014(4) 0.002(3) -0.013(3)
C15 0.033(4) 0.020(3) 0.045(4) -0.005(3) 0.003(3) -0.005(2)
C16 0.046(3) 0.047(5) 0.040(3) -0.007(3) -0.002(2) -0.001(4)
C17 0.043(3) 0.023(3) 0.054(3) -0.006(3) -0.001(2) 0.000(4)
C18 0.031(3) 0.031(4) 0.049(3) -0.004(3) -0.011(3) -0.007(3)
C27 0.036(4) 0.048(5) 0.048(5) 0.016(4) 0.001(3) 0.013(3)
C28 0.062(6) 0.048(5) 0.041(5) 0.015(4) 0.014(4) 0.026(4)
C29 0.027(3) 0.034(4) 0.059(5) 0.013(4) 0.003(3) 0.002(3)
C30 0.020(2) 0.033(4) 0.049(4) 0.005(3) -0.001(3) -0.001(2)
C31 0.023(3) 0.032(3) 0.043(5) 0.002(3) 0.001(3) -0.001(2)
C32 0.021(3) 0.029(4) 0.047(3) 0.003(3) -0.003(3) -0.002(3)
C33 0.023(3) 0.036(4) 0.045(4) 0.006(3) -0.003(3) -0.002(3)
C34 0.022(3) 0.034(4) 0.044(4) 0.006(2) -0.001(2) 0.001(3)
C35 0.034(3) 0.024(3) 0.045(4) 0.000(3) 0.006(3) -0.001(3)
C36 0.018(3) 0.047(4) 0.051(5) 0.002(3) -0.001(3) -0.001(3)
C37 0.029(3) 0.023(4) 0.061(5) 0.002(3) 0.009(3) 0.004(3)
C38 0.015(3) 0.064(6) 0.056(5) -0.003(5) -0.004(3) 0.006(4)
C39 0.045(4) 0.066(6) 0.052(4) -0.004(4) 0.008(3) 0.004(5)
C40 0.045(5) 0.063(7) 0.058(4) -0.003(4) -0.005(4) 0.008(5)
C41 0.036(5) 0.065(7) 0.061(5) 0.000(4) 0.000(4) -0.001(4)
C42 0.038(5) 0.069(7) 0.060(5) 0.001(4) -0.003(4) -0.006(5)
C43 0.055(6) 0.078(6) 0.062(6) 0.008(5) -0.011(4) -0.020(6)
C44 0.065(7) 0.075(6) 0.073(8) 0.008(6) -0.006(6) -0.028(6)
C45 0.101(13) 0.148(18) 0.098(13) -0.007(10) -0.025(9) -0.079(14)
C46 0.028(4) 0.039(4) 0.050(3) -0.005(3) 0.001(3) -0.008(3)
C47 0.029(4) 0.052(5) 0.040(4) -0.010(3) 0.006(3) -0.012(3)
C48 0.051(5) 0.048(5) 0.044(4) -0.005(4) 0.004(4) -0.021(4)
C49 0.012(3) 0.043(4) 0.047(3) -0.006(3) 0.001(3) -0.003(2)
C50 0.042(4) 0.020(3) 0.044(4) 0.004(3) -0.003(3) -0.003(3)
C51 0.032(4) 0.042(4) 0.040(3) 0.002(3) -0.006(3) -0.009(3)
C52 0.032(4) 0.032(4) 0.045(3) 0.002(3) 0.002(2) -0.013(3)
C53 0.044(5) 0.026(4) 0.044(3) -0.001(3) -0.008(4) -0.001(4)
C54 0.044(5) 0.036(4) 0.042(4) 0.005(4) -0.006(3) -0.003(4)
C55 0.062(6) 0.078(6) 0.080(3) 0.010(7) 0.025(5) -0.014(6)
C57 0.082(9) 0.055(5) 0.077(4) 0.006(5) 0.009(6) 0.003(5)
C58 0.047(3) 0.046(5) 0.054(3) 0.009(4) 0.001(4) 0.004(4)
Cl1 0.093(3) 0.184(6) 0.080(3) 0.034(3) -0.014(2) -0.044(4)
Cl2 0.087(2) 0.076(2) 0.085(2) 0.0145(19) -0.0077(19) -0.0143(18)
Cl3 0.085(3) 0.079(2) 0.100(3) 0.0135(19) 0.021(2) -0.0149(19)
Cl4 0.077(3) 0.103(3) 0.136(4) 0.033(3) -0.012(3) -0.019(2)
Cl5 0.090(3) 0.104(3) 0.112(4) -0.012(3) 0.017(2) -0.024(2)
Cl6 0.106(3) 0.082(2) 0.114(3) -0.008(2) -0.005(3) -0.001(2)
Cl7 0.0509(16) 0.084(2) 0.087(2) -0.0126(18) 0.0125(15) -0.0098(14)
Cl8 0.0665(18) 0.0659(17) 0.0625(17) -0.0070(14) 0.0015(15) -0.0032(14)
Cl9 0.0686(18) 0.0707(18) 0.0541(16) -0.0018(13) 0.0090(14) -0.0042(14)
Cl10 0.091(2) 0.0554(16) 0.087(2) 0.0090(16) 0.0190(19) 0.0085(16)
Cl11 0.0689(19) 0.0556(15) 0.110(3) -0.0098(18) 0.000(2) 0.0003(14)
Cl12 0.117(3) 0.068(2) 0.077(2) 0.0024(16) 0.004(2) 0.004(2)

loop_
_atom_type_symbol
_atom_type_scat_dispersion_real
_atom_type_scat_dispersion_imag
_atom_type_scat_Cromer_Mann_a1
_atom_type_scat_Cromer_Mann_b1
_atom_type_scat_Cromer_Mann_a2
_atom_type_scat_Cromer_Mann_b2
_atom_type_scat_Cromer_Mann_a3
_atom_type_scat_Cromer_Mann_b3
_atom_type_scat_Cromer_Mann_a4
_atom_type_scat_Cromer_Mann_b4
_atom_type_scat_Cromer_Mann_c
_atom_type_scat_source
C 0.0181 0.0091 2.3100 20.8439 1.0200 10.2075 1.5886 0.5687 0.8650 51.6512 0.2156 'International Tables Vol C 4.2.6.8 and 6.1.1.4'
H 0.0000 0.0000 0.4930 10.5109 0.3229 26.1257 0.1402 3.1424 0.0408 57.7998 0.0030 'International Tables Vol C 4.2.6.8 and 6.1.1.4'
N 0.0311 0.0180 12.2126 0.0057 3.1322 9.8933 2.0125 28.9975 1.1663 0.5826 -11.5290 'International Tables Vol C 4.2.6.8 and 6.1.1.4'
O 0.0492 0.0322 3.0485 13.2771 2.2868 5.7011 1.5463 0.3239 0.8670 32.9089 0.2508 'International Tables Vol C 4.2.6.8 and 6.1.1.4'
S 0.3331 0.5567 6.9053 1.4679 5.2034 22.2151 1.4379 0.2536 1.5863 56.1720 0.8669 'International Tables Vol C 4.2.6.8 and 6.1.1.4'
Cl 0.3639 0.7018 11.4604 0.0104 7.1964 1.1662 6.2556 18.5194 1.6455 47.7784 -9.5574 'International Tables Vol C 4.2.6.8 and 6.1.1.4'
Co -2.3653 3.6143 12.2841 4.2791 7.3409 0.2784 4.0034 13.5359 2.3488 71.1692 1.0118 'International Tables Vol C 4.2.6.8 and 6.1.1.4'

loop_
_geom_angle_atom_site_label_1
_geom_angle_site_symmetry_1
_geom_angle_atom_site_label_2
_geom_angle_atom_site_label_3
_geom_angle
_geom_angle_publ_flag
N3 3_555 Co1 N1 90.9(3) yes
N3 3_555 Co1 N4 178.6(3) yes
N1 . Co1 N4 89.1(3) yes
N3 3_555 Co1 N5 92.9(3) yes
N1 . Co1 N5 176.2(3) yes
N4 . Co1 N5 87.1(3) yes
N3 3_555 Co1 N7 90.1(3) yes
N1 . Co1 N7 90.7(3) yes
N4 . Co1 N7 91.3(3) yes
N5 . Co1 N7 89.8(3) yes
N3 3_555 Co1 N8 91.0(3) yes
N1 . Co1 N8 92.0(3) yes
N4 . Co1 N8 87.6(3) yes
N5 . Co1 N8 87.3(3) yes
N7 . Co1 N8 177.0(3) yes
Co1 . N1 C1 120.8(6) yes
Co1 . N1 C5 120.1(7) yes
C1 . N1 C5 118.8(8) yes
C6 . N2 C10 115.6(9) yes
Co1 3_455 N3 C14 121.8(6) yes
Co1 3_455 N3 C15 122.7(6) yes
C14 . N3 C15 115.5(8) yes
Co1 . N4 C27 125.5(6) yes
Co1 . N4 C31 116.2(6) yes
C27 . N4 C31 118.3(8) yes
Co1 . N5 C46 121.4(6) yes
Co1 . N5 C50 118.1(7) yes
C46 . N5 C50 120.4(8) yes
C32 . N6 C51 116.3(9) yes
Co1 . N7 C53 161.0(8) yes
Co1 . N8 C54 151.2(8) yes
C16 . O1 C19 118.4(9) yes
C37 . O2 C38 117.3(8) yes
N1 . C1 C2 120.7(10) yes
N1 . C1 H11 119.8 no
C2 . C1 H11 119.2 no
C1 . C2 C3 117.0(11) yes
C1 . C2 H21 121.5 no
C3 . C2 H21 121.3 no
C2 . C3 C4 120.2(10) yes
C2 . C3 H31 120.1 no
C4 . C3 H31 119.6 no
C3 . C4 C5 117.2(9) yes
C3 . C4 C6 122.7(9) yes
C5 . C4 C6 120.1(9) yes
C4 . C5 N1 125.7(10) yes
C4 . C5 H51 117.4 no
N1 . C5 H51 116.9 no
C4 . C6 N2 112.5(9) yes
C4 . C6 C7 126.2(8) yes
N2 . C6 C7 121.2(9) yes
C6 . C7 C8 123.6(9) yes
C6 . C7 H71 118.5 no
C8 . C7 H71 117.8 no
C7 . C8 C9 116.2(9) yes
C7 . C8 C17 121.4(8) yes
C9 . C8 C17 122.1(9) yes
C8 . C9 C10 117.3(9) yes
C8 . C9 H91 121.5 no
C10 . C9 H91 121.1 no
C9 . C10 N2 125.5(9) yes
C9 . C10 C11 123.2(8) yes
N2 . C10 C11 111.2(9) yes
C10 . C11 C12 123.7(9) yes
C10 . C11 C15 118.7(8) yes
C12 . C11 C15 117.5(9) yes
C11 . C12 C13 119.6(9) yes
C11 . C12 H121 119.4 no
C13 . C12 H121 121.0 no
C12 . C13 C14 120.5(10) yes
C12 . C13 H131 119.0 no
C14 . C13 H131 120.5 no
C13 . C14 N3 121.8(9) yes
C13 . C14 H141 119.5 no
N3 . C14 H141 118.7 no
C11 . C15 N3 124.8(9) yes
C11 . C15 H151 117.9 no
N3 . C15 H151 117.3 no
O1 . C16 C17 116.9(10) yes
O1 . C16 C36 126.2(10) yes
C17 . C16 C36 116.8(10) yes
C8 . C17 C16 115.4(9) yes
C8 . C17 C18 123.6(9) yes
C16 . C17 C18 121.0(10) yes
C17 . C18 C37 120.6(9) yes
C17 . C18 H181 120.2 no
C37 . C18 H181 119.2 no
O1 . C19 C20 110.3(12) yes
O1 . C19 H191 111.4 no
C20 . C19 H191 108.8 no
O1 . C19 H192 107.4 no
C20 . C19 H192 109.5 no
H191 . C19 H192 109.5 no
C19 . C20 C21 106.7(12) yes
C19 . C20 H201 109.6 no
C21 . C20 H201 110.1 no
C19 . C20 H202 110.6 no
C21 . C20 H202 110.4 no
H201 . C20 H202 109.5 no
C20 . C21 C22 115.0(13) yes
C20 . C21 H211 108.1 no
C22 . C21 H211 108.9 no
C20 . C21 H212 107.7 no
C22 . C21 H212 107.6 no
H211 . C21 H212 109.5 no
C21 . C22 C23 115.4(14) yes
C21 . C22 H221 109.1 no
C23 . C22 H221 107.5 no
C21 . C22 H222 106.1 no
C23 . C22 H222 109.3 no
H221 . C22 H222 109.5 no
C22 . C23 C24 113.6(14) yes
C22 . C23 H231 109.3 no
C24 . C23 H231 109.9 no
C22 . C23 H232 107.7 no
C24 . C23 H232 106.7 no
H231 . C23 H232 109.5 no
C23 . C24 C25 118.1(17) yes
C23 . C24 H241 105.6 no
C25 . C24 H241 108.9 no
C23 . C24 H242 108.6 no
C25 . C24 H242 106.0 no
H241 . C24 H242 109.5 no
C24 . C25 C26 104.0(17) yes
C24 . C25 H251 108.4 no
C26 . C25 H251 109.4 no
C24 . C25 H252 110.2 no
C26 . C25 H252 115.1 no
H251 . C25 H252 109.5 no
C25 . C26 H261 105.8 no
C25 . C26 H262 114.1 no
H261 . C26 H262 109.5 no
C25 . C26 H263 108.4 no
H261 . C26 H263 109.5 no
H262 . C26 H263 109.5 no
N4 . C27 C28 122.7(9) yes
N4 . C27 H271 118.2 no
C28 . C27 H271 119.0 no
C27 . C28 C29 119.0(10) yes
C27 . C28 H281 120.3 no
C29 . C28 H281 120.7 no
C28 . C29 C30 118.0(9) yes
C28 . C29 H291 120.8 no
C30 . C29 H291 121.2 no
C32 3_465 C30 C29 120.5(8) yes
C32 3_465 C30 C31 120.5(8) yes
C29 . C30 C31 119.0(8) yes
C30 . C31 N4 122.6(8) yes
C30 . C31 H311 118.5 no
N4 . C31 H311 118.8 no
C30 3_565 C32 N6 118.7(9) yes
C30 3_565 C32 C33 120.2(8) yes
N6 . C32 C33 121.1(8) yes
C32 . C33 C34 121.4(8) yes
C32 . C33 H331 120.0 no
C34 . C33 H331 118.6 no
C35 2_554 C34 C33 121.2(8) yes
C35 2_554 C34 C52 122.5(9) yes
C33 . C34 C52 115.9(9) yes
C34 2_545 C35 C36 120.1(8) yes
C34 2_545 C35 C37 121.1(9) yes
C36 . C35 C37 118.8(9) yes
C35 . C36 C16 121.6(9) yes
C35 . C36 H361 119.5 no
C16 . C36 H361 119.0 no
C35 . C37 O2 114.9(9) yes
C35 . C37 C18 120.6(9) yes
O2 . C37 C18 124.3(9) yes
O2 . C38 C39 110.9(9) yes
O2 . C38 H381 109.0 no
C39 . C38 H381 109.5 no
O2 . C38 H382 109.2 no
C39 . C38 H382 108.7 no
H381 . C38 H382 109.5 no
C38 . C39 C40 116.9(10) yes
C38 . C39 H391 108.5 no
C40 . C39 H391 107.0 no
C38 . C39 H392 107.5 no
C40 . C39 H392 107.5 no
H391 . C39 H392 109.5 no
C39 . C40 C41 115.5(11) yes
C39 . C40 H401 109.2 no
C41 . C40 H401 107.9 no
C39 . C40 H402 106.4 no
C41 . C40 H402 108.3 no
H401 . C40 H402 109.5 no
C40 . C41 C42 112.2(10) yes
C40 . C41 H411 109.5 no
C42 . C41 H411 108.7 no
C40 . C41 H412 109.0 no
C42 . C41 H412 108.0 no
H411 . C41 H412 109.5 no
C41 . C42 C43 118.1(11) yes
C41 . C42 H421 106.8 no
C43 . C42 H421 107.9 no
C41 . C42 H422 107.4 no
C43 . C42 H422 106.9 no
H421 . C42 H422 109.5 no
C42 . C43 C44 109.2(12) yes
C42 . C43 H431 109.2 no
C44 . C43 H431 109.7 no
C42 . C43 H432 109.0 no
C44 . C43 H432 110.3 no
H431 . C43 H432 109.5 no
C43 . C44 C45 106.6(15) yes
C43 . C44 H441 110.0 no
C45 . C44 H441 108.0 no
C43 . C44 H442 109.8 no
C45 . C44 H442 112.9 no
H441 . C44 H442 109.5 no
C44 . C45 H451 105.8 no
C44 . C45 H452 113.7 no
H451 . C45 H452 109.5 no
C44 . C45 H453 108.8 no
H451 . C45 H453 109.5 no
H452 . C45 H453 109.5 no
N5 . C46 C47 121.8(9) yes
N5 . C46 H461 119.9 no
C47 . C46 H461 118.4 no
C46 . C47 C48 118.6(10) yes
C46 . C47 H471 120.8 no
C48 . C47 H471 120.5 no
C47 . C48 C49 119.2(9) yes
C47 . C48 H481 120.5 no
C49 . C48 H481 120.2 no
C48 . C49 C50 118.0(9) yes
C48 . C49 C51 119.9(8) yes
C50 . C49 C51 121.7(9) yes
C49 . C50 N5 121.7(9) yes
C49 . C50 H501 119.0 no
N5 . C50 H501 119.4 no
C49 . C51 N6 114.7(9) yes
C49 . C51 C52 118.1(8) yes
N6 . C51 C52 127.2(9) yes
C34 . C52 C51 118.0(9) yes
C34 . C52 H521 120.2 no
C51 . C52 H521 121.8 no
S1 . C53 N7 176.8(10) yes
S2 . C54 N8 174.9(10) yes
Cl1 . C55 Cl2 109.2(7) yes
Cl1 . C55 Cl3 110.9(10) yes
Cl2 . C55 Cl3 111.8(10) yes
Cl1 . C55 H551 108.6 no
Cl2 . C55 H551 107.7 no
Cl3 . C55 H551 108.6 no
Cl4 . C56 Cl5 101.7(10) yes
Cl4 . C56 Cl6 112.1(12) yes
Cl5 . C56 Cl6 114.1(12) yes
Cl4 . C56 H561 110.1 no
Cl5 . C56 H561 108.2 no
Cl6 . C56 H561 110.2 no
Cl10 . C57 Cl11 108.4(9) yes
Cl10 . C57 Cl12 111.7(10) yes
Cl11 . C57 Cl12 107.7(9) yes
Cl10 . C57 H571 109.6 no
Cl11 . C57 H571 109.3 no
Cl12 . C57 H571 110.1 no
Cl7 . C58 Cl8 111.3(7) yes
Cl7 . C58 Cl9 114.0(8) yes
Cl8 . C58 Cl9 108.0(6) yes
Cl7 . C58 H581 108.1 no
Cl8 . C58 H581 107.5 no
Cl9 . C58 H581 107.5 no

loop_
_geom_bond_atom_site_label_1
_geom_bond_atom_site_label_2
_geom_bond_site_symmetry_2
_geom_bond_distance
_geom_bond_publ_flag
Co1 N3 3_555 2.212(7) yes
Co1 N1 . 2.185(8) yes
Co1 N4 . 2.204(8) yes
Co1 N5 . 2.181(8) yes
Co1 N7 . 2.096(8) yes
Co1 N8 . 2.079(8) yes
S1 C53 . 1.681(11) yes
S2 C54 . 1.697(10) yes
N1 C1 . 1.297(15) yes
N1 C5 . 1.329(13) yes
N2 C6 . 1.389(12) yes
N2 C10 . 1.343(13) yes
N3 C14 . 1.364(13) yes
N3 C15 . 1.355(12) yes
N4 C27 . 1.385(14) yes
N4 C31 . 1.294(12) yes
N5 C46 . 1.277(14) yes
N5 C50 . 1.350(13) yes
N6 C32 . 1.372(12) yes
N6 C51 . 1.288(13) yes
N7 C53 . 1.099(13) yes
N8 C54 . 1.110(13) yes
O1 C16 . 1.320(14) yes
O1 C19 . 1.399(18) yes
O2 C37 . 1.371(12) yes
O2 C38 . 1.426(11) yes
C1 C2 . 1.455(16) yes
C1 H11 . 0.950 no
C2 C3 . 1.440(17) yes
C2 H21 . 0.950 no
C3 C4 . 1.323(17) yes
C3 H31 . 0.950 no
C4 C5 . 1.397(14) yes
C4 C6 . 1.494(14) yes
C5 H51 . 0.950 no
C6 C7 . 1.338(16) yes
C7 C8 . 1.338(15) yes
C7 H71 . 0.950 no
C8 C9 . 1.451(13) yes
C8 C17 . 1.511(15) yes
C9 C10 . 1.344(15) yes
C9 H91 . 0.950 no
C10 C11 . 1.486(13) yes
C11 C12 . 1.336(15) yes
C11 C15 . 1.411(13) yes
C12 C13 . 1.392(15) yes
C12 H121 . 0.950 no
C13 C14 . 1.379(15) yes
C13 H131 . 0.950 no
C14 H141 . 0.950 no
C15 H151 . 0.950 no
C16 C17 . 1.440(15) yes
C16 C36 . 1.378(15) yes
C17 C18 . 1.387(15) yes
C18 C37 . 1.339(16) yes
C18 H181 . 0.950 no
C19 C20 . 1.503(5) yes
C19 H191 . 0.950 no
C19 H192 . 0.950 no
C20 C21 . 1.55(2) yes
C20 H201 . 0.950 no
C20 H202 . 0.950 no
C21 C22 . 1.505(5) yes
C21 H211 . 0.950 no
C21 H212 . 0.950 no
C22 C23 . 1.54(2) yes
C22 H221 . 0.950 no
C22 H222 . 0.950 no
C23 C24 . 1.51(3) yes
C23 H231 . 0.950 no
C23 H232 . 0.950 no
C24 C25 . 1.53(3) yes
C24 H241 . 0.950 no
C24 H242 . 0.950 no
C25 C26 . 1.49(3) yes
C25 H251 . 0.950 no
C25 H252 . 0.950 no
C26 H261 . 0.950 no
C26 H262 . 0.950 no
C26 H263 . 0.950 no
C27 C28 . 1.405(15) yes
C27 H271 . 0.950 no
C28 C29 . 1.378(14) yes
C28 H281 . 0.950 no
C29 C30 . 1.411(14) yes
C29 H291 . 0.950 no
C30 C32 3_465 1.479(13) yes
C30 C31 . 1.436(12) yes
C31 H311 . 0.950 no
C32 C33 . 1.391(15) yes
C33 C34 . 1.376(14) yes
C33 H331 . 0.950 no
C34 C35 2_554 1.449(14) yes
C34 C52 . 1.424(13) yes
C35 C36 . 1.407(14) yes
C35 C37 . 1.416(14) yes
C36 H361 . 0.950 no
C38 C39 . 1.482(16) yes
C38 H381 . 0.950 no
C38 H382 . 0.950 no
C39 C40 . 1.577(18) yes
C39 H391 . 0.950 no
C39 H392 . 0.950 no
C40 C41 . 1.477(17) yes
C40 H401 . 0.950 no
C40 H402 . 0.950 no
C41 C42 . 1.486(19) yes
C41 H411 . 0.950 no
C41 H412 . 0.950 no
C42 C43 . 1.569(17) yes
C42 H421 . 0.950 no
C42 H422 . 0.950 no
C43 C44 . 1.44(2) yes
C43 H431 . 0.950 no
C43 H432 . 0.950 no
C44 C45 . 1.58(2) yes
C44 H441 . 0.950 no
C44 H442 . 0.950 no
C45 H451 . 0.950 no
C45 H452 . 0.950 no
C45 H453 . 0.950 no
C46 C47 . 1.435(14) yes
C46 H461 . 0.950 no
C47 C48 . 1.344(15) yes
C47 H471 . 0.950 no
C48 C49 . 1.412(15) yes
C48 H481 . 0.950 no
C49 C50 . 1.377(13) yes
C49 C51 . 1.539(13) yes
C50 H501 . 0.950 no
C51 C52 . 1.360(15) yes
C52 H521 . 0.950 no
C55 Cl1 . 1.750(17) yes
C55 Cl2 . 1.765(17) yes
C55 Cl3 . 1.749(16) yes
C55 H551 . 0.950 no
C56 Cl4 . 1.88(2) yes
C56 Cl5 . 1.83(2) yes
C56 Cl6 . 1.58(2) yes
C56 H561 . 0.950 no
C57 Cl10 . 1.748(16) yes
C57 Cl11 . 1.821(16) yes
C57 Cl12 . 1.740(18) yes
C57 H571 . 0.950 no
C58 Cl7 . 1.674(12) yes
C58 Cl8 . 1.804(13) yes
C58 Cl9 . 1.761(13) yes
C58 H581 . 0.950 no
